data_7022251
loop_
_publ_author_name
'Sen, Tamal K.'
'Mukherjee, Arup'
'Modak, Arghya'
'Mandal, Swadhin K.'
'Koley, Debasis'

_publ_section_title
;
 Substitution effect on phenalenyl backbone in the rate of organozinc
 catalyzed ROP of cyclic esters.
;
_journal_issue 5
_journal_name_full 'Dalton transactions (Cambridge, England : 2003)'
_journal_page_first 1893
_journal_page_last 1904
_journal_paper_doi 10.1039/c2dt32152a
_journal_volume 42
_journal_year 2013
_chemical_formula_moiety 'C42 H46 N2 O2 Zn2'
_chemical_formula_sum 'C42 H46 N2 O2 Zn2'
_chemical_formula_weight 741.59
_chemical_name_systematic
;
?
;
_space_group_IT_number 2
_symmetry_cell_setting triclinic
_symmetry_space_group_name_Hall '-P 1'
_symmetry_space_group_name_H-M 'P -1'
_atom_sites_solution_hydrogens geom
_atom_sites_solution_primary direct
_atom_sites_solution_secondary difmap
_audit_creation_method SHELXL-97
_cell_angle_alpha 108.236(3)
_cell_angle_beta 102.958(3)
_cell_angle_gamma 95.965(3)
_cell_formula_units_Z 1
_cell_length_a 9.0529(16)
_cell_length_b 9.7356(17)
_cell_length_c 10.5930(18)
_cell_measurement_reflns_used 9193
_cell_measurement_temperature 150
_cell_measurement_theta_max 28.29
_cell_measurement_theta_min 2.35
_cell_volume 848.7(3)
_computing_cell_refinement 'Bruker SMART'
_computing_data_collection 'Bruker SMART'
_computing_data_reduction 'Bruker SAINT'
_computing_molecular_graphics 'Bruker SHELXTL'
_computing_publication_material 'Bruker SHELXTL'
_computing_structure_refinement 'SHELXL-97 (Sheldrick, 1997)'
_computing_structure_solution 'SHELXS-97 (Sheldrick, 1990)'
_diffrn_ambient_temperature 150
_diffrn_measured_fraction_theta_full 1.000
_diffrn_measured_fraction_theta_max 1.000
_diffrn_measurement_device_type 'CCD area detector'
_diffrn_measurement_method 'phi and omega scans'
_diffrn_radiation_monochromator graphite
_diffrn_radiation_source 'fine-focus sealed tube'
_diffrn_radiation_type MoK\a
_diffrn_radiation_wavelength 0.71073
_diffrn_reflns_av_R_equivalents 0.0163
_diffrn_reflns_av_sigmaI/netI 0.0149
_diffrn_reflns_limit_h_max 11
_diffrn_reflns_limit_h_min -11
_diffrn_reflns_limit_k_max 12
_diffrn_reflns_limit_k_min -12
_diffrn_reflns_limit_l_max 12
_diffrn_reflns_limit_l_min -13
_diffrn_reflns_number 13708
_diffrn_reflns_theta_full 27.00
_diffrn_reflns_theta_max 27.00
_diffrn_reflns_theta_min 2.10
_exptl_absorpt_coefficient_mu 1.454
_exptl_absorpt_correction_T_max 0.795
_exptl_absorpt_correction_T_min 0.668
_exptl_absorpt_correction_type multi-scan
_exptl_absorpt_process_details 'SADABS; BRUKER, 2008'
_exptl_crystal_colour red
_exptl_crystal_density_diffrn 1.451
_exptl_crystal_density_method 'not measured'
_exptl_crystal_description block
_exptl_crystal_F_000 388
_exptl_crystal_size_max 0.25
_exptl_crystal_size_mid 0.15
_exptl_crystal_size_min 0.10
_refine_diff_density_max 3.550
_refine_diff_density_min -0.423
_refine_diff_density_rms 0.117
_refine_ls_extinction_method none
_refine_ls_goodness_of_fit_ref 1.035
_refine_ls_hydrogen_treatment constr
_refine_ls_matrix_type full
_refine_ls_number_parameters 218
_refine_ls_number_reflns 3719
_refine_ls_number_restraints 0
_refine_ls_restrained_S_all 1.035
_refine_ls_R_factor_all 0.0485
_refine_ls_R_factor_gt 0.0456
_refine_ls_shift/su_max 0.000
_refine_ls_shift/su_mean 0.000
_refine_ls_structure_factor_coef Fsqd
_refine_ls_weighting_details 'calc w=1/[\s^2^(Fo^2^)+(0.0814P)^2^+1.6841P] where P=(Fo^2^+2Fc^2^)/3'
_refine_ls_weighting_scheme calc
_refine_ls_wR_factor_gt 0.1246
_refine_ls_wR_factor_ref 0.1275
_reflns_number_gt 3463
_reflns_number_total 3719
_reflns_threshold_expression >2sigma(I)
_cod_data_source_file c2dt32152a.txt
_cod_data_source_block complex3
_cod_depositor_comments
;
The following automatic conversions were performed:

'_symmetry_cell_setting' value 'Triclinic' changed to 'triclinic'
according to /home/saulius/struct/CIF-dictionaries/cif_core.dic
dictionary named 'cif_core.dic' version 2.4.2 from 2011-04-26.

Automatic conversion script
Id: cif_fix_values 1891 2012-01-12 08:04:46Z andrius 
;
_cod_original_sg_symbol_Hall -P1
_cod_original_sg_symbol_H-M P-1
_cod_database_code 7022251

loop_
_symmetry_equiv_pos_as_xyz
'x, y, z'
'-x, -y, -z'

loop_
_atom_site_label
_atom_site_type_symbol
_atom_site_fract_x
_atom_site_fract_y
_atom_site_fract_z
_atom_site_U_iso_or_equiv
_atom_site_adp_type
_atom_site_occupancy
_atom_site_symmetry_multiplicity
_atom_site_calc_flag
_atom_site_refinement_flags
Zn1 Zn 0.47294(3) 0.14900(3) 0.09218(3) 0.01800(13) Uani 1 1 d .
O1 O 0.4267(2) -0.0600(2) 0.0798(2) 0.0195(4) Uani 1 1 d .
N1 N 0.6603(3) 0.1886(2) 0.2521(2) 0.0171(4) Uani 1 1 d .
C1 C 0.4605(3) -0.1036(3) 0.1870(3) 0.0186(5) Uani 1 1 d .
C9A C 0.5858(3) -0.0323(3) 0.3062(3) 0.0179(5) Uani 1 1 d .
C9B C 0.6126(3) -0.1017(3) 0.4094(3) 0.0163(5) Uani 1 1 d .
C6A C 0.7433(3) -0.0429(3) 0.5272(3) 0.0215(6) Uani 1 1 d .
C7 C 0.8516(4) 0.0796(3) 0.5365(3) 0.0258(6) Uani 1 1 d .
H7 H 0.9408 0.1135 0.6096 0.031 Uiso 1 1 calc R
C8 C 0.8294(3) 0.1474(3) 0.4440(3) 0.0243(6) Uani 1 1 d .
H8 H 0.9054 0.2247 0.4535 0.029 Uiso 1 1 calc R
C9 C 0.6907(3) 0.1054(3) 0.3285(3) 0.0174(5) Uani 1 1 d .
C10 C 0.7712(3) 0.3256(3) 0.2835(3) 0.0188(5) Uani 1 1 d .
H10 H 0.8155 0.3683 0.3838 0.023 Uiso 1 1 calc R
C15 C 0.6909(3) 0.4383(3) 0.2352(3) 0.0219(6) Uani 1 1 d .
H15A H 0.6434 0.3967 0.1364 0.026 Uiso 1 1 calc R
H15B H 0.6103 0.4615 0.2808 0.026 Uiso 1 1 calc R
C14 C 0.8071(4) 0.5787(3) 0.2687(3) 0.0255(6) Uani 1 1 d .
H14A H 0.7548 0.6482 0.2361 0.031 Uiso 1 1 calc R
H14B H 0.8494 0.6234 0.3680 0.031 Uiso 1 1 calc R
C13 C 0.9372(4) 0.5470(3) 0.2019(3) 0.0280(6) Uani 1 1 d .
H13A H 1.0119 0.6372 0.2293 0.034 Uiso 1 1 calc R
H13B H 0.8963 0.5122 0.1023 0.034 Uiso 1 1 calc R
C12 C 1.0170(4) 0.4312(3) 0.2443(4) 0.0289(7) Uani 1 1 d .
H12A H 1.0933 0.4068 0.1938 0.035 Uiso 1 1 calc R
H12B H 1.0704 0.4718 0.3420 0.035 Uiso 1 1 calc R
C11 C 0.9029(3) 0.2917(3) 0.2161(3) 0.0228(6) Uani 1 1 d .
H11A H 0.9566 0.2248 0.2518 0.027 Uiso 1 1 calc R
H11B H 0.8602 0.2434 0.1172 0.027 Uiso 1 1 calc R
C6 C 0.7675(4) -0.1102(4) 0.6275(3) 0.0299(7) Uani 1 1 d .
H6 H 0.8528 -0.0712 0.7042 0.036 Uiso 1 1 calc R
C5 C 0.6653(4) -0.2346(4) 0.6136(3) 0.0327(7) Uani 1 1 d .
H5 H 0.6819 -0.2777 0.6812 0.039 Uiso 1 1 calc R
C4 C 0.5410(4) -0.2929(4) 0.5007(4) 0.0293(7) Uani 1 1 d .
H4 H 0.4736 -0.3764 0.4918 0.035 Uiso 1 1 calc R
C4A C 0.5127(4) -0.2292(3) 0.3978(3) 0.0220(6) Uani 1 1 d .
C3 C 0.3848(4) -0.2940(3) 0.2770(3) 0.0250(6) Uani 1 1 d .
H3 H 0.3169 -0.3775 0.2671 0.030 Uiso 1 1 calc R
C2 C 0.3632(4) -0.2329(3) 0.1772(3) 0.0241(6) Uani 1 1 d .
H2 H 0.2809 -0.2776 0.0987 0.029 Uiso 1 1 calc R
C16 C 0.3111(3) 0.2531(3) 0.0295(3) 0.0243(6) Uani 1 1 d .
H16A H 0.3030 0.3325 0.1088 0.029 Uiso 1 1 calc R
H16B H 0.3423 0.2968 -0.0333 0.029 Uiso 1 1 calc R
C17 C 0.1531(4) 0.1548(4) -0.0425(4) 0.0404(8) Uani 1 1 d .
H17A H 0.1582 0.0797 -0.1247 0.061 Uiso 1 1 calc R
H17B H 0.0795 0.2129 -0.0666 0.061 Uiso 1 1 calc R
H17C H 0.1218 0.1097 0.0184 0.061 Uiso 1 1 calc R

loop_
_atom_site_aniso_label
_atom_site_aniso_U_11
_atom_site_aniso_U_22
_atom_site_aniso_U_33
_atom_site_aniso_U_23
_atom_site_aniso_U_13
_atom_site_aniso_U_12
Zn1 0.01764(19) 0.01795(19) 0.01777(19) 0.00669(13) 0.00302(12) 0.00299(12)
O1 0.0219(10) 0.0191(9) 0.0164(9) 0.0062(7) 0.0047(7) 0.0003(7)
N1 0.0179(11) 0.0162(10) 0.0159(10) 0.0045(8) 0.0041(8) 0.0023(8)
C1 0.0224(13) 0.0176(12) 0.0175(12) 0.0061(10) 0.0087(10) 0.0043(10)
C9A 0.0199(13) 0.0196(12) 0.0166(12) 0.0070(10) 0.0072(10) 0.0073(10)
C9B 0.0202(12) 0.0170(12) 0.0147(11) 0.0053(10) 0.0087(10) 0.0089(10)
C6A 0.0235(14) 0.0252(14) 0.0174(12) 0.0064(11) 0.0067(11) 0.0121(11)
C7 0.0244(14) 0.0278(15) 0.0209(13) 0.0057(11) 0.0008(11) 0.0078(12)
C8 0.0209(14) 0.0240(14) 0.0229(14) 0.0064(11) -0.0002(11) 0.0018(11)
C9 0.0198(12) 0.0187(12) 0.0144(11) 0.0050(10) 0.0065(10) 0.0056(10)
C10 0.0203(13) 0.0150(12) 0.0178(12) 0.0031(10) 0.0039(10) 0.0008(10)
C15 0.0203(13) 0.0169(12) 0.0269(14) 0.0057(11) 0.0064(11) 0.0031(10)
C14 0.0277(15) 0.0145(12) 0.0313(15) 0.0056(11) 0.0064(12) 0.0020(11)
C13 0.0288(15) 0.0197(13) 0.0336(16) 0.0078(12) 0.0104(13) -0.0035(12)
C12 0.0199(14) 0.0230(14) 0.0394(17) 0.0058(13) 0.0088(12) -0.0006(11)
C11 0.0196(13) 0.0182(13) 0.0300(15) 0.0063(11) 0.0080(11) 0.0040(10)
C6 0.0340(17) 0.0385(18) 0.0224(14) 0.0134(13) 0.0072(12) 0.0203(14)
C5 0.050(2) 0.0378(18) 0.0312(16) 0.0257(14) 0.0242(15) 0.0271(16)
C4 0.0408(18) 0.0268(15) 0.0363(17) 0.0195(13) 0.0249(15) 0.0167(13)
C4A 0.0293(15) 0.0186(13) 0.0261(14) 0.0096(11) 0.0175(12) 0.0105(11)
C3 0.0299(15) 0.0188(13) 0.0317(15) 0.0117(12) 0.0154(13) 0.0027(11)
C2 0.0288(15) 0.0212(13) 0.0194(13) 0.0050(11) 0.0065(11) -0.0006(11)
C16 0.0255(14) 0.0248(14) 0.0241(14) 0.0107(11) 0.0050(11) 0.0083(11)
C17 0.0251(16) 0.0349(18) 0.052(2) 0.0096(16) -0.0001(15) 0.0061(14)

loop_
_atom_type_symbol
_atom_type_description
_atom_type_scat_dispersion_real
_atom_type_scat_dispersion_imag
_atom_type_scat_source
C C 0.0033 0.0016 'International Tables Vol C Tables 4.2.6.8 and 6.1.1.4'
H H 0.0000 0.0000 'International Tables Vol C Tables 4.2.6.8 and 6.1.1.4'
N N 0.0061 0.0033 'International Tables Vol C Tables 4.2.6.8 and 6.1.1.4'
O O 0.0106 0.0060 'International Tables Vol C Tables 4.2.6.8 and 6.1.1.4'
Zn Zn 0.2839 1.4301 'International Tables Vol C Tables 4.2.6.8 and 6.1.1.4'

loop_
_geom_angle_atom_site_label_1
_geom_angle_atom_site_label_2
_geom_angle_atom_site_label_3
_geom_angle
_geom_angle_site_symmetry_1
_geom_angle_site_symmetry_3
C16 Zn1 O1 122.50(11) . .
C16 Zn1 N1 138.56(11) . .
O1 Zn1 N1 90.54(9) . .
C16 Zn1 O1 107.35(11) . 2_655
O1 Zn1 O1 84.25(8) . 2_655
N1 Zn1 O1 99.59(8) . 2_655
C16 Zn1 Zn1 123.71(9) . 2_655
O1 Zn1 Zn1 44.63(6) . 2_655
N1 Zn1 Zn1 97.10(7) . 2_655
O1 Zn1 Zn1 39.62(5) 2_655 2_655
C1 O1 Zn1 123.66(17) . .
C1 O1 Zn1 118.89(17) . 2_655
Zn1 O1 Zn1 95.75(8) . 2_655
C9 N1 C10 118.9(2) . .
C9 N1 Zn1 126.32(19) . .
C10 N1 Zn1 114.77(17) . .
O1 C1 C9A 124.5(2) . .
O1 C1 C2 115.8(2) . .
C9A C1 C2 119.7(3) . .
C1 C9A C9B 117.1(2) . .
C1 C9A C9 123.9(2) . .
C9B C9A C9 119.0(2) . .
C4A C9B C6A 117.6(3) . .
C4A C9B C9A 121.9(3) . .
C6A C9B C9A 120.4(3) . .
C6 C6A C7 121.2(3) . .
C6 C6A C9B 120.0(3) . .
C7 C6A C9B 118.7(3) . .
C8 C7 C6A 122.3(3) . .
C8 C7 H7 118.9 . .
C6A C7 H7 118.9 . .
C7 C8 C9 122.8(3) . .
C7 C8 H8 118.6 . .
C9 C8 H8 118.6 . .
N1 C9 C8 121.3(3) . .
N1 C9 C9A 122.8(2) . .
C8 C9 C9A 115.9(2) . .
N1 C10 C15 111.2(2) . .
N1 C10 C11 110.4(2) . .
C15 C10 C11 110.2(2) . .
N1 C10 H10 108.3 . .
C15 C10 H10 108.3 . .
C11 C10 H10 108.3 . .
C14 C15 C10 110.4(2) . .
C14 C15 H15A 109.6 . .
C10 C15 H15A 109.6 . .
C14 C15 H15B 109.6 . .
C10 C15 H15B 109.6 . .
H15A C15 H15B 108.1 . .
C13 C14 C15 111.4(2) . .
C13 C14 H14A 109.4 . .
C15 C14 H14A 109.4 . .
C13 C14 H14B 109.4 . .
C15 C14 H14B 109.4 . .
H14A C14 H14B 108.0 . .
C14 C13 C12 111.1(3) . .
C14 C13 H13A 109.4 . .
C12 C13 H13A 109.4 . .
C14 C13 H13B 109.4 . .
C12 C13 H13B 109.4 . .
H13A C13 H13B 108.0 . .
C11 C12 C13 112.0(3) . .
C11 C12 H12A 109.2 . .
C13 C12 H12A 109.2 . .
C11 C12 H12B 109.2 . .
C13 C12 H12B 109.2 . .
H12A C12 H12B 107.9 . .
C12 C11 C10 111.5(2) . .
C12 C11 H11A 109.3 . .
C10 C11 H11A 109.3 . .
C12 C11 H11B 109.3 . .
C10 C11 H11B 109.3 . .
H11A C11 H11B 108.0 . .
C5 C6 C6A 120.8(3) . .
C5 C6 H6 119.6 . .
C6A C6 H6 119.6 . .
C4 C5 C6 119.8(3) . .
C4 C5 H5 120.1 . .
C6 C5 H5 120.1 . .
C5 C4 C4A 121.2(3) . .
C5 C4 H4 119.4 . .
C4A C4 H4 119.4 . .
C4 C4A C9B 120.5(3) . .
C4 C4A C3 121.0(3) . .
C9B C4A C3 118.5(3) . .
C2 C3 C4A 119.7(3) . .
C2 C3 H3 120.1 . .
C4A C3 H3 120.1 . .
C3 C2 C1 123.0(3) . .
C3 C2 H2 118.5 . .
C1 C2 H2 118.5 . .
C17 C16 Zn1 113.9(2) . .
C17 C16 H16A 108.8 . .
Zn1 C16 H16A 108.8 . .
C17 C16 H16B 108.8 . .
Zn1 C16 H16B 108.8 . .
H16A C16 H16B 107.7 . .
C16 C17 H17A 109.5 . .
C16 C17 H17B 109.5 . .
H17A C17 H17B 109.5 . .
C16 C17 H17C 109.5 . .
H17A C17 H17C 109.5 . .
H17B C17 H17C 109.5 . .

loop_
_geom_bond_atom_site_label_1
_geom_bond_atom_site_label_2
_geom_bond_distance
_geom_bond_site_symmetry_2
Zn1 C16 1.977(3) .
Zn1 O1 1.991(2) .
Zn1 N1 2.016(2) .
Zn1 O1 2.193(2) 2_655
Zn1 Zn1 3.1064(7) 2_655
O1 C1 1.318(3) .
O1 Zn1 2.193(2) 2_655
N1 C9 1.320(4) .
N1 C10 1.480(3) .
C1 C9A 1.417(4) .
C1 C2 1.420(4) .
C9A C9B 1.445(4) .
C9A C9 1.481(4) .
C9B C4A 1.413(4) .
C9B C6A 1.427(4) .
C6A C6 1.402(4) .
C6A C7 1.426(4) .
C7 C8 1.334(4) .
C7 H7 0.9300 .
C8 C9 1.460(4) .
C8 H8 0.9300 .
C10 C15 1.531(4) .
C10 C11 1.535(4) .
C10 H10 0.9800 .
C15 C14 1.527(4) .
C15 H15A 0.9700 .
C15 H15B 0.9700 .
C14 C13 1.515(4) .
C14 H14A 0.9700 .
C14 H14B 0.9700 .
C13 C12 1.529(5) .
C13 H13A 0.9700 .
C13 H13B 0.9700 .
C12 C11 1.522(4) .
C12 H12A 0.9700 .
C12 H12B 0.9700 .
C11 H11A 0.9700 .
C11 H11B 0.9700 .
C6 C5 1.392(5) .
C6 H6 0.9300 .
C5 C4 1.363(5) .
C5 H5 0.9300 .
C4 C4A 1.404(4) .
C4 H4 0.9300 .
C4A C3 1.434(5) .
C3 C2 1.354(4) .
C3 H3 0.9300 .
C2 H2 0.9300 .
C16 C17 1.521(5) .
C16 H16A 0.9700 .
C16 H16B 0.9700 .
C17 H17A 0.9600 .
C17 H17B 0.9600 .
C17 H17C 0.9600 .
